data_4332872
loop_
_publ_author_name
'Wilson, Richard E.'
'Almond, Philip M.'
'Burns, Peter C.'
'Soderholm, L.'

_publ_section_title
;
 The Structure and Synthesis of Plutonium(III) Chlorides from Aqueous
 Solution
;
_journal_issue 21
_journal_name_full 'Inorganic Chemistry'
_journal_page_first 8483
_journal_page_last 8485
_journal_paper_doi 10.1021/ic060979a
_journal_volume 45
_journal_year 2006
_chemical_formula_moiety 'Cl4 O4 Pu, Cs'
_chemical_formula_sum 'Cl4 Cs O4 Pu'
_chemical_formula_weight 580.71
_chemical_name_systematic
; 
 ? 
;
_space_group_IT_number 18
_symmetry_cell_setting orthorhombic
_symmetry_space_group_name_Hall 'P 2 2ab'
_symmetry_space_group_name_H-M 'P 21 21 2'
_atom_sites_solution_hydrogens geom
_atom_sites_solution_primary direct
_atom_sites_solution_secondary difmap
_audit_creation_method SHELXL-97
_cell_angle_alpha 90.00
_cell_angle_beta 90.00
_cell_angle_gamma 90.00
_cell_formula_units_Z 2
_cell_length_a 7.0909(5)
_cell_length_b 11.2334(8)
_cell_length_c 6.7846(5)
_cell_measurement_reflns_used 2075
_cell_measurement_temperature 173(2)
_cell_measurement_theta_max 33.63
_cell_measurement_theta_min 3.00
_cell_volume 540.43(7)
_computing_cell_refinement 'APEX II, SAINT+ (Bruker, 2004)'
_computing_data_collection 'APEX II (Bruker, 2004)'
_computing_data_reduction 'SAINT+ (Bruker, 2004)'
_computing_molecular_graphics 'SHELXL-97 (Sheldrick, 1997)'
_computing_publication_material 'SHELXCIF-97 (Sheldrick, 1997)'
_computing_structure_refinement 'SHELXL-97 (Sheldrick, 1997)'
_computing_structure_solution 'SHELXS-97 (Sheldrick, 1990)'
_diffrn_ambient_temperature 173(2)
_diffrn_measured_fraction_theta_full 0.974
_diffrn_measured_fraction_theta_max 0.974
_diffrn_measurement_device_type 'Bruker APEX II CCD'
_diffrn_measurement_method '0.3 wide w/exposures'
_diffrn_radiation_monochromator graphite
_diffrn_radiation_source 'fine-focus sealed tube'
_diffrn_radiation_type MoK\a
_diffrn_radiation_wavelength 0.71073
_diffrn_reflns_av_R_equivalents 0.0326
_diffrn_reflns_av_sigmaI/netI 0.0292
_diffrn_reflns_limit_h_max 10
_diffrn_reflns_limit_h_min -10
_diffrn_reflns_limit_k_max 16
_diffrn_reflns_limit_k_min -17
_diffrn_reflns_limit_l_max 10
_diffrn_reflns_limit_l_min -10
_diffrn_reflns_number 9895
_diffrn_reflns_theta_full 33.63
_diffrn_reflns_theta_max 33.63
_diffrn_reflns_theta_min 3.00
_diffrn_standards_number 0
_exptl_absorpt_coefficient_mu 10.370
_exptl_absorpt_correction_T_max '0.834454 ratio min/max'
_exptl_absorpt_correction_T_min '0.834454 ratio min/max'
_exptl_absorpt_correction_type multi-scan
_exptl_absorpt_process_details SADABS
_exptl_crystal_colour blue
_exptl_crystal_density_diffrn 3.569
_exptl_crystal_density_meas ?
_exptl_crystal_density_method 'not measured'
_exptl_crystal_description prism
_exptl_crystal_F_000 498
_exptl_crystal_size_max 0.032
_exptl_crystal_size_mid 0.023
_exptl_crystal_size_min 0.012
_refine_diff_density_max 1.154
_refine_diff_density_min -0.972
_refine_diff_density_rms 0.196
_refine_ls_abs_structure_details 'Flack H D (1983), Acta Cryst. A39, 876-881'
_refine_ls_abs_structure_Flack 0.014(18)
_refine_ls_extinction_method none
_refine_ls_goodness_of_fit_ref 1.062
_refine_ls_hydrogen_treatment mixed
_refine_ls_matrix_type full
_refine_ls_number_parameters 47
_refine_ls_number_reflns 2075
_refine_ls_number_restraints 0
_refine_ls_restrained_S_all 1.062
_refine_ls_R_factor_all 0.0250
_refine_ls_R_factor_gt 0.0208
_refine_ls_shift/su_max 0.002
_refine_ls_shift/su_mean 0.000
_refine_ls_structure_factor_coef Fsqd
_refine_ls_weighting_details 'calc w=1/[\s^2^(Fo^2^)+(0.0184P)^2^+0.0000P] where P=(Fo^2^+2Fc^2^)/3'
_refine_ls_weighting_scheme calc
_refine_ls_wR_factor_gt 0.0430
_refine_ls_wR_factor_ref 0.0444
_reflns_number_gt 1920
_reflns_number_total 2075
_reflns_threshold_expression >2sigma(I)
_cod_data_source_file ic060979asup1.cif
_cod_data_source_block final
_cod_depositor_comments
;
The following automatic conversions were performed:

'_exptl_crystal_density_meas' value 'not measured' was changed to '?'
- the value is perceived as not measured.

Automatic conversion script
Id: cif_fix_values 3008 2015-01-20 13:52:24Z robertas 
;
_cod_original_sg_symbol_H-M ' P 21 21 2'
_cod_database_code 4332872

loop_
_symmetry_equiv_pos_as_xyz
'x, y, z'
'-x, -y, z'
'-x+1/2, y+1/2, -z'
'x+1/2, -y+1/2, -z'

loop_
_atom_site_label
_atom_site_type_symbol
_atom_site_fract_x
_atom_site_fract_y
_atom_site_fract_z
_atom_site_U_iso_or_equiv
_atom_site_adp_type
_atom_site_occupancy
_atom_site_symmetry_multiplicity
_atom_site_calc_flag
_atom_site_refinement_flags
Pu1 Pu 0.0000 0.0000 0.96868(2) 0.00991(5) Uani 1 2 d S
Cs1 Cs -0.5000 0.0000 1.45520(5) 0.02252(7) Uani 1 2 d S
Cl1 Cl 0.11951(14) -0.15660(9) 0.66515(15) 0.0174(2) Uani 1 1 d .
Cl2 Cl 0.33330(14) 0.12498(8) 0.87594(16) 0.01632(19) Uani 1 1 d .
O1 O 0.2762(4) -0.1125(2) 1.1043(5) 0.0159(6) Uani 1 1 d .
O2 O 0.0968(4) 0.1181(3) 1.2680(4) 0.0176(6) Uani 1 1 d .

loop_
_atom_site_aniso_label
_atom_site_aniso_U_11
_atom_site_aniso_U_22
_atom_site_aniso_U_33
_atom_site_aniso_U_23
_atom_site_aniso_U_13
_atom_site_aniso_U_12
Pu1 0.00941(7) 0.01105(7) 0.00927(7) 0.000 0.000 -0.00019(11)
Cs1 0.01732(14) 0.03583(18) 0.01441(14) 0.000 0.000 -0.0051(2)
Cl1 0.0183(5) 0.0204(5) 0.0134(4) -0.0031(4) -0.0011(4) 0.0043(4)
Cl2 0.0134(4) 0.0144(4) 0.0211(5) 0.0006(4) 0.0022(4) -0.0007(3)
O1 0.0162(14) 0.0137(13) 0.0179(15) -0.0009(12) 0.0011(12) 0.0022(11)
O2 0.0187(15) 0.0184(14) 0.0156(15) -0.0028(12) 0.0021(12) -0.0011(12)

loop_
_atom_type_symbol
_atom_type_description
_atom_type_scat_dispersion_real
_atom_type_scat_dispersion_imag
_atom_type_scat_source
O O 0.0106 0.0060 'International Tables Vol C Tables 4.2.6.8 and 6.1.1.4'
Cl Cl 0.1484 0.1585 'International Tables Vol C Tables 4.2.6.8 and 6.1.1.4'
Cs Cs -0.3680 2.1192 'International Tables Vol C Tables 4.2.6.8 and 6.1.1.4'
Pu Pu -9.4100 4.3056 'International Tables Vol C Tables 4.2.6.8 and 6.1.1.4'

loop_
_geom_angle_atom_site_label_1
_geom_angle_atom_site_label_2
_geom_angle_atom_site_label_3
_geom_angle
_geom_angle_site_symmetry_1
_geom_angle_site_symmetry_3
O1 Pu1 O1 136.92(14) . 2
O1 Pu1 O2 75.92(10) . .
O1 Pu1 O2 69.62(9) 2 .
O1 Pu1 O2 69.62(9) . 2
O1 Pu1 O2 75.92(10) 2 2
O2 Pu1 O2 72.67(13) . 2
O1 Pu1 Cl2 119.07(7) . 2
O1 Pu1 Cl2 71.21(7) 2 2
O2 Pu1 Cl2 132.06(7) . 2
O2 Pu1 Cl2 71.91(7) 2 2
O1 Pu1 Cl2 71.21(7) . .
O1 Pu1 Cl2 119.07(7) 2 .
O2 Pu1 Cl2 71.91(7) . .
O2 Pu1 Cl2 132.06(7) 2 .
Cl2 Pu1 Cl2 154.22(5) 2 .
O1 Pu1 Cl1 73.77(7) . .
O1 Pu1 Cl1 144.33(7) 2 .
O2 Pu1 Cl1 146.04(7) . .
O2 Pu1 Cl1 109.86(7) 2 .
Cl2 Pu1 Cl1 77.28(3) 2 .
Cl2 Pu1 Cl1 84.06(3) . .
O1 Pu1 Cl1 144.33(7) . 2
O1 Pu1 Cl1 73.77(7) 2 2
O2 Pu1 Cl1 109.86(7) . 2
O2 Pu1 Cl1 146.04(7) 2 2
Cl2 Pu1 Cl1 84.06(3) 2 2
Cl2 Pu1 Cl1 77.28(3) . 2
Cl1 Pu1 Cl1 86.95(4) . 2
O1 Pu1 Cs1 34.69(7) . 1_655
O1 Pu1 Cs1 108.77(7) 2 1_655
O2 Pu1 Cs1 41.56(7) . 1_655
O2 Pu1 Cs1 69.54(7) 2 1_655
Cl2 Pu1 Cs1 139.94(2) 2 1_655
Cl2 Pu1 Cs1 62.53(2) . 1_655
Cl1 Pu1 Cs1 106.02(2) . 1_655
Cl1 Pu1 Cs1 135.48(2) 2 1_655
O1 Pu1 Cs1 108.77(7) . .
O1 Pu1 Cs1 34.69(7) 2 .
O2 Pu1 Cs1 69.54(7) . .
O2 Pu1 Cs1 41.56(7) 2 .
Cl2 Pu1 Cs1 62.53(2) 2 .
Cl2 Pu1 Cs1 139.94(2) . .
Cl1 Pu1 Cs1 135.48(2) . .
Cl1 Pu1 Cs1 106.02(2) 2 .
Cs1 Pu1 Cs1 94.092(8) 1_655 .
O1 Cs1 O1 80.87(11) 1_455 2
O1 Cs1 Cl2 129.10(5) 1_455 1_456
O1 Cs1 Cl2 130.53(6) 2 1_456
O1 Cs1 Cl2 130.53(6) 1_455 2_556
O1 Cs1 Cl2 129.10(5) 2 2_556
Cl2 Cs1 Cl2 65.48(4) 1_456 2_556
O1 Cs1 O2 56.38(7) 1_455 1_455
O1 Cs1 O2 89.12(7) 2 1_455
Cl2 Cs1 O2 81.94(5) 1_456 1_455
Cl2 Cs1 O2 140.26(5) 2_556 1_455
O1 Cs1 O2 89.12(7) 1_455 2
O1 Cs1 O2 56.38(7) 2 2
Cl2 Cs1 O2 140.26(5) 1_456 2
Cl2 Cs1 O2 81.94(5) 2_556 2
O2 Cs1 O2 136.11(10) 1_455 2
O1 Cs1 Cl1 153.94(6) 1_455 2_556
O1 Cs1 Cl1 73.58(6) 2 2_556
Cl2 Cs1 Cl1 73.74(2) 1_456 2_556
Cl2 Cs1 Cl1 66.40(2) 2_556 2_556
O2 Cs1 Cl1 126.92(5) 1_455 2_556
O2 Cs1 Cl1 72.64(5) 2 2_556
O1 Cs1 Cl1 73.58(6) 1_455 1_456
O1 Cs1 Cl1 153.94(6) 2 1_456
Cl2 Cs1 Cl1 66.40(2) 1_456 1_456
Cl2 Cs1 Cl1 73.74(2) 2_556 1_456
O2 Cs1 Cl1 72.64(5) 1_455 1_456
O2 Cs1 Cl1 126.92(5) 2 1_456
Cl1 Cs1 Cl1 132.29(3) 2_556 1_456
O1 Cs1 Cl1 64.28(5) 1_455 4_447
O1 Cs1 Cl1 97.22(5) 2 4_447
Cl2 Cs1 Cl1 129.73(2) 1_456 4_447
Cl2 Cs1 Cl1 72.63(2) 2_556 4_447
O2 Cs1 Cl1 118.33(5) 1_455 4_447
O2 Cs1 Cl1 51.25(5) 2 4_447
Cl1 Cs1 Cl1 113.497(15) 2_556 4_447
Cl1 Cs1 Cl1 76.413(17) 1_456 4_447
O1 Cs1 Cl1 97.22(5) 1_455 3_457
O1 Cs1 Cl1 64.28(5) 2 3_457
Cl2 Cs1 Cl1 72.63(2) 1_456 3_457
Cl2 Cs1 Cl1 129.73(2) 2_556 3_457
O2 Cs1 Cl1 51.25(5) 1_455 3_457
O2 Cs1 Cl1 118.33(5) 2 3_457
Cl1 Cs1 Cl1 76.413(17) 2_556 3_457
Cl1 Cs1 Cl1 113.497(15) 1_456 3_457
Cl1 Cs1 Cl1 156.64(3) 4_447 3_457
O1 Cs1 Pu1 27.13(5) 1_455 1_455
O1 Cs1 Pu1 81.53(5) 2 1_455
Cl2 Cs1 Pu1 108.556(18) 1_456 1_455
Cl2 Cs1 Pu1 145.904(17) 2_556 1_455
O2 Cs1 Pu1 29.49(5) 1_455 1_455
O2 Cs1 Pu1 111.17(5) 2 1_455
Cl1 Cs1 Pu1 146.752(17) 2_556 1_455
Cl1 Cs1 Pu1 73.435(18) 1_456 1_455
Cl1 Cs1 Pu1 90.907(15) 4_447 1_455
Cl1 Cs1 Pu1 73.037(15) 3_457 1_455
O1 Cs1 Pu1 81.53(5) 1_455 .
O1 Cs1 Pu1 27.13(5) 2 .
Cl2 Cs1 Pu1 145.904(17) 1_456 .
Cl2 Cs1 Pu1 108.556(18) 2_556 .
O2 Cs1 Pu1 111.17(5) 1_455 .
O2 Cs1 Pu1 29.49(5) 2 .
Cl1 Cs1 Pu1 73.435(18) 2_556 .
Cl1 Cs1 Pu1 146.752(17) 1_456 .
Cl1 Cs1 Pu1 73.037(15) 4_447 .
Cl1 Cs1 Pu1 90.907(15) 3_457 .
Pu1 Cs1 Pu1 94.092(8) 1_455 .
Pu1 Cl1 Cs1 102.28(3) . 1_654
Pu1 Cl1 Cs1 132.62(3) . 3_447
Cs1 Cl1 Cs1 123.84(3) 1_654 3_447
Pu1 Cl2 Cs1 105.88(3) . 1_654
Pu1 O1 Cs1 118.18(10) . 1_655
Pu1 O2 Cs1 108.95(9) . 1_655

loop_
_geom_bond_atom_site_label_1
_geom_bond_atom_site_label_2
_geom_bond_distance
_geom_bond_site_symmetry_2
Pu1 O1 2.506(3) .
Pu1 O1 2.506(3) 2
Pu1 O2 2.521(3) .
Pu1 O2 2.521(3) 2
Pu1 Cl2 2.8201(10) 2
Pu1 Cl2 2.8201(10) .
Pu1 Cl1 2.8379(10) .
Pu1 Cl1 2.8379(10) 2
Pu1 Cs1 4.8442(3) 1_655
Pu1 Cs1 4.8442(3) .
Cs1 O1 3.128(3) 1_455
Cs1 O1 3.128(3) 2
Cs1 Cl2 3.3936(11) 1_456
Cs1 Cl2 3.3936(11) 2_556
Cs1 O2 3.398(3) 1_455
Cs1 O2 3.398(3) 2
Cs1 Cl1 3.5218(11) 2_556
Cs1 Cl1 3.5218(11) 1_456
Cs1 Cl1 4.0330(10) 4_447
Cs1 Cl1 4.0330(11) 3_457
Cs1 Pu1 4.8442(3) 1_455
Cl1 Cs1 3.5218(11) 1_654
Cl1 Cs1 4.0330(10) 3_447
Cl2 Cs1 3.3936(11) 1_654
O1 Cs1 3.128(3) 1_655
O2 Cs1 3.398(3) 1_655
